data_2007119
loop_
_publ_author_name
'Belin, Claude'
'Pena, Richard'
'Chauvet, Alain'
'Ribet, Jean Paul'
'Maurel, Jean Louis'

_publ_contact_author
;  C.Belin
Laboratoire des Agr\'egats Mol\'eculaires et Mat\'eriaux Inorganiques
ESA 5072 CC15
Universit\'e de Montpellier II
Sciences et Techniques du Languedoc
2 Place Eug\`ene Bataillon 34095 Montpellier C\'edex 5
France
;
_publ_section_title
;
 Polymorph II of 2-(2-Ethyl-2,3-dihydro-1-benzofuran-2-yl)imidazolinium
 Chloride
;
_journal_issue 3
_journal_name_full 'Acta Crystallographica Section C'
_journal_page_first IUC9800004
_journal_paper_doi 10.1107/S0108270198099818
_journal_volume 54
_journal_year 1998
_chemical_formula_moiety 'C13 H17 N2 O 1+ , Cl 1-'
_chemical_formula_sum 'C13 H17 Cl N2 O'
_chemical_formula_weight 252.74
_chemical_name_common 'efaroxan hydrochloride'
_chemical_name_systematic
;
 [2-[2-ethyl-2,3-dihydro-2-benzofuranyl]]-2-imidazolinium chloride
;
_space_group_IT_number 2
_symmetry_cell_setting triclinic
_symmetry_space_group_name_Hall '-P 1'
_symmetry_space_group_name_H-M 'P -1'
_audit_creation_method SHELXL-97
_cell_angle_alpha 71.22(5)
_cell_angle_beta 85.53(3)
_cell_angle_gamma 86.14(4)
_cell_formula_units_Z 2
_cell_length_a 7.086(2)
_cell_length_b 8.329(3)
_cell_length_c 11.655(5)
_cell_measurement_reflns_used 25
_cell_measurement_temperature 293(2)
_cell_measurement_theta_max 19.2
_cell_measurement_theta_min 9.7
_cell_volume 648.6(5)
_computing_cell_refinement 'CAD-4 software'
_computing_data_collection 'CAD-4 software'
_computing_data_reduction 'home program'
_computing_molecular_graphics 'ORTEP (Johnson, 1976), ATOMS (Dowty, 1993)'
_computing_structure_refinement 'SHELXL-97 (Sheldrick, 1997)'
_computing_structure_solution 'SHELXS-97 (Sheldrick, 1990)'
_diffrn_ambient_temperature 293(2)
_diffrn_measured_fraction_theta_full 0.974
_diffrn_measured_fraction_theta_max 0.974
_diffrn_measurement_device_type 'Nonius CAD-4'
_diffrn_measurement_method \w-(2/3)\q
_diffrn_radiation_monochromator graphite
_diffrn_radiation_source 'fine-focus sealed tube'
_diffrn_radiation_type MoK\a
_diffrn_radiation_wavelength 0.71090
_diffrn_reflns_av_R_equivalents 0.0389
_diffrn_reflns_av_sigmaI/netI 0.2014
_diffrn_reflns_limit_h_max 9
_diffrn_reflns_limit_h_min 0
_diffrn_reflns_limit_k_max 11
_diffrn_reflns_limit_k_min -11
_diffrn_reflns_limit_l_max 16
_diffrn_reflns_limit_l_min -16
_diffrn_reflns_number 3938
_diffrn_reflns_theta_full 29.98
_diffrn_reflns_theta_max 29.98
_diffrn_reflns_theta_min 2.59
_diffrn_standards_decay_% <4
_diffrn_standards_interval_count 100
_diffrn_standards_number 3
_exptl_absorpt_coefficient_mu 0.281
_exptl_absorpt_correction_T_max 0.9955
_exptl_absorpt_correction_T_min 0.9872
_exptl_absorpt_correction_type 'numerical, SHELX76 (Sheldrick, 1976)'
_exptl_crystal_colour colourless
_exptl_crystal_density_diffrn 1.294
_exptl_crystal_density_meas ?
_exptl_crystal_density_method 'not measured'
_exptl_crystal_description rod
_exptl_crystal_F_000 268
_exptl_crystal_size_max 0.60
_exptl_crystal_size_mid 0.20
_exptl_crystal_size_min 0.15
_refine_diff_density_max 0.238
_refine_diff_density_min -0.286
_refine_ls_extinction_coef none
_refine_ls_extinction_method none
_refine_ls_goodness_of_fit_ref 0.855
_refine_ls_hydrogen_treatment mixed
_refine_ls_matrix_type full
_refine_ls_number_parameters 154
_refine_ls_number_reflns 3665
_refine_ls_number_restraints 0
_refine_ls_restrained_S_all 0.855
_refine_ls_R_factor_all 0.2110
_refine_ls_R_factor_gt 0.0504
_refine_ls_shift/su_max 0.000
_refine_ls_shift/su_mean 0.000
_refine_ls_structure_factor_coef Fsqd
_refine_ls_weighting_details 'w=1/[\s^2^(Fo^2^)+(0.0522P)^2^] where P=(Fo^2^+2Fc^2^)/3'
_refine_ls_weighting_scheme calc
_refine_ls_wR_factor_ref 0.1512
_reflns_number_gt 1223
_reflns_number_total 3665
_reflns_threshold_expression >2sigma(I)
_cod_data_source_file qb0028.cif
_cod_data_source_block racem
_cod_depositor_comments
;
The following automatic conversions were performed:

'_exptl_crystal_density_meas' value 'not measured' was changed to '?'
- the value is perceived as not measured.

Automatic conversion script
Id: cif_fix_values 3008 2015-01-20 13:52:24Z robertas 

The following automatic conversions were performed:

'_refine_ls_weighting_scheme' value 'calc
w=1/[\s^2^(Fo^2^)+(0.0522P)^2^] where P=(Fo^2^+2Fc^2^)/3' was changed
to 'calc'. New tag '_refine_ls_weighting_details' was created. The
value of the new tag was set to 'w=1/[\s^2^(Fo^2^)+(0.0522P)^2^]
where P=(Fo^2^+2Fc^2^)/3'.

Automatic conversion script
Id: cif_fix_values 3143 2015-03-26 13:38:13Z robertas 
;
_cod_original_cell_volume 648.6(4)
_cod_database_code 2007119
_cod_database_fobs_code 2007119

loop_
_symmetry_equiv_pos_as_xyz
'x, y, z'
'-x, -y, -z'

loop_
_atom_site_label
_atom_site_fract_x
_atom_site_fract_y
_atom_site_fract_z
_atom_site_U_iso_or_equiv
_atom_site_adp_type
_atom_site_calc_flag
_atom_site_refinement_flags
_atom_site_occupancy
_atom_site_disorder_assembly
_atom_site_disorder_group
_atom_site_type_symbol
Cl .29665(13) .81009(10) .39489(9) .0511(3) Uani d . 1 . . Cl
O1 .4173(3) 1.2721(3) .17854(18) .0384(5) Uani d . 1 . . O
C2 .4516(4) 1.3955(3) .2387(3) .0350(7) Uani d . 1 . . C
C3 .6685(4) 1.3852(4) .2528(3) .0433(8) Uani d . 1 . . C
H3A .7261 1.4897 .2037 .052 Uiso calc R 1 . . H
H3B .6965 1.3623 .3369 .052 Uiso calc R 1 . . H
C4 .9124(5) 1.1599(4) .2031(3) .0477(8) Uani d . 1 . . C
H4 1.0177 1.1973 .2283 .057 Uiso calc R 1 . . H
C5 .9291(6) 1.0241(5) .1600(3) .0574(10) Uani d . 1 . . C
H5 1.0473 .9698 .1560 .069 Uiso calc R 1 . . H
C6 .7750(6) .9666(5) .1227(3) .0574(10) Uani d . 1 . . C
H6 .7908 .8746 .0936 .069 Uiso calc R 1 . . H
C7 .5969(5) 1.0437(4) .1277(3) .0426(8) Uani d . 1 . . C
H7 .4910 1.0047 .1042 .051 Uiso calc R 1 . . H
C8 .5847(4) 1.1818(4) .1695(2) .0338(7) Uani d . 1 . . C
C9 .7358(4) 1.2403(4) .2083(2) .0359(7) Uani d . 1 . . C
C10 .3494(4) 1.3330(3) .3624(3) .0308(6) Uani d . 1 . . C
N11 .3066(4) 1.4262(3) .4326(2) .0398(6) Uani d . 1 . . N
H11 .3258 1.5328 .4127 .048 Uiso calc R 1 . . H
C12 .2210(5) 1.3242(4) .5501(3) .0437(8) Uani d . 1 . . C
H12A .0931 1.3665 .5639 .052 Uiso calc R 1 . . H
H12B .2961 1.3237 .6163 .052 Uiso calc R 1 . . H
C13 .2209(5) 1.1480(4) .5372(3) .0435(8) Uani d . 1 . . C
H13A .2977 1.0666 .5966 .052 Uiso calc R 1 . . H
H13B .0933 1.1084 .5461 .052 Uiso calc R 1 . . H
N14 .3037(4) 1.1756(3) .4135(2) .0387(6) Uani d . 1 . . N
H14 .3201 1.0981 .3791 .046 Uiso calc R 1 . . H
C15 .3770(5) 1.5692(4) .1626(3) .0459(8) Uani d . 1 . . C
H15A .3989 1.6506 .2033 .055 Uiso calc R 1 . . H
H15B .4497 1.6020 .0853 .055 Uiso calc R 1 . . H
C16 .1695(6) 1.5807(5) .1388(3) .0640(11) Uani d . 1 . . C
H16A .1347 1.6943 .0903 .096 Uiso calc R 1 . . H
H16B .0954 1.5519 .2146 .096 Uiso calc R 1 . . H
H16C .1463 1.5032 .0963 .096 Uiso calc R 1 . . H

loop_
_atom_site_aniso_label
_atom_site_aniso_U_11
_atom_site_aniso_U_22
_atom_site_aniso_U_33
_atom_site_aniso_U_12
_atom_site_aniso_U_13
_atom_site_aniso_U_23
Cl .0567(6) .0286(4) .0728(6) -.0022(4) -.0049(4) -.0225(4)
O1 .0377(12) .0415(12) .0440(13) .0007(10) -.0054(10) -.0243(10)
C2 .0438(18) .0278(15) .0363(17) -.0043(13) .0003(14) -.0144(13)
C3 .0400(19) .0465(19) .048(2) -.0076(15) -.0009(15) -.0206(16)
C4 .043(2) .053(2) .040(2) -.0022(16) -.0003(15) -.0063(16)
C5 .059(2) .056(2) .049(2) .0112(19) .0114(18) -.0107(18)
C6 .077(3) .046(2) .052(2) .0020(19) .011(2) -.0229(17)
C7 .056(2) .0393(18) .0342(17) -.0011(15) .0032(15) -.0163(14)
C8 .0371(17) .0375(16) .0241(15) .0003(13) .0027(13) -.0075(12)
C9 .0376(18) .0394(17) .0262(15) -.0017(14) .0007(13) -.0048(13)
C10 .0304(16) .0267(15) .0360(16) -.0028(12) -.0053(12) -.0100(12)
N11 .0593(17) .0217(12) .0375(14) -.0063(11) .0062(13) -.0096(11)
C12 .055(2) .0349(17) .0397(18) -.0019(15) .0050(15) -.0112(14)
C13 .048(2) .0349(17) .0410(18) -.0080(15) .0074(15) -.0046(14)
N14 .0535(16) .0229(12) .0398(14) -.0057(11) .0012(12) -.0103(11)
C15 .062(2) .0342(17) .0364(18) -.0018(16) .0021(16) -.0058(14)
C16 .071(3) .047(2) .064(2) .0092(19) -.012(2) -.0036(18)

loop_
_atom_type_symbol
_atom_type_description
_atom_type_scat_dispersion_real
_atom_type_scat_dispersion_imag
_atom_type_scat_source
Cl Cl 0.1484 0.1585 'International Tables Vol C Tables 4.2.6.8 and 6.1.1.4'
O O 0.0106 0.0060 'International Tables Vol C Tables 4.2.6.8 and 6.1.1.4'
N N 0.0061 0.0033 'International Tables Vol C Tables 4.2.6.8 and 6.1.1.4'
C C 0.0033 0.0016 'International Tables Vol C Tables 4.2.6.8 and 6.1.1.4'
H H 0.0000 0.0000 'International Tables Vol C Tables 4.2.6.8 and 6.1.1.4'

loop_
_geom_angle_atom_site_label_1
_geom_angle_atom_site_label_2
_geom_angle_atom_site_label_3
_geom_angle
_geom_angle_publ_flag
N14 Cl O1 42.13(6) no
N14 Cl N11 0.74(5) no
O1 Cl N11 42.86(4) no
C8 O1 C2 108.3(2) no
C8 O1 N14 106.42(16) no
C2 O1 N14 66.37(15) no
C8 O1 Cl 78.30(15) no
C2 O1 Cl 116.13(15) no
N14 O1 Cl 51.76(7) no
O1 C2 C10 105.5(2) no
O1 C2 C15 108.8(2) no
C10 C2 C15 112.8(2) no
O1 C2 C3 106.1(2) no
C10 C2 C3 109.6(2) no
C15 C2 C3 113.6(3) no
C9 C3 C2 102.9(2) no
C9 C3 H3A 111.2 no
C2 C3 H3A 111.2 no
C9 C3 H3B 111.2 no
C2 C3 H3B 111.2 no
H3A C3 H3B 109.1 no
C5 C4 C9 118.8(3) no
C5 C4 H4 120.6 no
C9 C4 H4 120.6 no
C4 C5 C6 121.4(3) no
C4 C5 H5 119.3 no
C6 C5 H5 119.3 no
C5 C6 C7 121.0(3) no
C5 C6 H6 119.5 no
C7 C6 H6 119.5 no
C8 C7 C6 116.3(3) no
C8 C7 H7 121.8 no
C6 C7 H7 121.8 no
C9 C8 O1 113.4(2) no
C9 C8 C7 123.7(3) no
O1 C8 C7 122.9(3) no
C8 C9 C4 118.7(3) no
C8 C9 C3 109.0(3) no
C4 C9 C3 132.3(3) no
N11 C10 N14 112.6(3) no
N11 C10 C2 124.3(2) no
N14 C10 C2 123.0(2) no
C10 N11 C12 110.7(2) no
C10 N11 Cl 34.76(15) no
C12 N11 Cl 75.97(15) no
C10 N11 H11 124.6 no
C12 N11 H11 124.6 no
Cl N11 H11 159.4 no
N11 C12 C13 103.0(2) no
N11 C12 H12A 111.2 no
C13 C12 H12A 111.2 no
N11 C12 H12B 111.2 no
C13 C12 H12B 111.2 no
H12A C12 H12B 109.1 no
N14 C13 C12 102.5(2) no
N14 C13 H13A 111.3 no
C12 C13 H13A 111.3 no
N14 C13 H13B 111.3 no
C12 C13 H13B 111.3 no
H13A C13 H13B 109.2 no
C10 N14 C13 111.2(2) no
C10 N14 O1 62.32(17) no
C13 N14 O1 170.5(2) no
C10 N14 Cl 148.0(2) no
C13 N14 Cl 100.76(17) no
O1 N14 Cl 86.11(9) no
C10 N14 H14 124.4 no
C13 N14 H14 124.4 no
O1 N14 H14 62.5 no
Cl N14 H14 23.7 no
C16 C15 C2 115.1(3) no
C16 C15 H15A 108.5 no
C2 C15 H15A 108.5 no
C16 C15 H15B 108.5 no
C2 C15 H15B 108.5 no
H15A C15 H15B 107.5 no
C15 C16 H16A 109.5 no
C15 C16 H16B 109.5 no
H16A C16 H16B 109.5 no
C15 C16 H16C 109.5 no
H16A C16 H16C 109.5 no
H16B C16 H16C 109.5 no

loop_
_geom_bond_atom_site_label_1
_geom_bond_atom_site_label_2
_geom_bond_site_symmetry_2
_geom_bond_distance
_geom_bond_publ_flag
Cl N14 . 3.125(3) no
Cl O1 . 3.969(3) no
Cl N11 . 5.295(3) no
O1 C8 . 1.376(3) yes
O1 C2 . 1.460(3) yes
O1 N14 . 2.669(3) no
C2 C10 . 1.510(4) yes
C2 C15 . 1.517(4) yes
C2 C3 . 1.552(4) yes
C3 C9 . 1.497(4) yes
C3 H3A . .9700 no
C3 H3B . .9700 no
C4 C5 . 1.373(5) yes
C4 C9 . 1.385(4) yes
C4 H4 . .9300 no
C5 C6 . 1.375(5) yes
C5 H5 . .9300 no
C6 C7 . 1.383(5) yes
C6 H6 . .9300 no
C7 C8 . 1.382(4) yes
C7 H7 . .9300 no
C8 C9 . 1.370(4) yes
C10 N11 . 1.304(3) yes
C10 N14 . 1.305(3) yes
N11 C12 . 1.469(4) yes
N11 H11 . .8600 no
C12 C13 . 1.523(4) yes
C12 H12A . .9700 no
C12 H12B . .9700 no
C13 N14 . 1.466(4) yes
C13 H13A . .9700 no
C13 H13B . .9700 no
N14 H14 . .8600 no
C15 C16 . 1.509(5) yes
C15 H15A . .9700 no
C15 H15B . .9700 no
C16 H16A . .9600 no
C16 H16B . .9600 no
C16 H16C . .9600 no

loop_
_cod_related_entry_id
_cod_related_entry_database
_cod_related_entry_code
1 ChemSpider 10131796
